data_9017721
loop_
_publ_author_name
'Biagioni, C.'
'Belmonte, D.'
'Carbone, C.'
'Cabella, R.'
'Demitri, N.'
'Perchiazzi, N.'
'Kampf, A. R.'
'Bosi, F.'

_publ_section_title
;
 Isselite, Cu6(SO4)(OH)10(H2O)4*H2O, a new mineral species from Eastern Liguria, Italy
;
_journal_name_full 'Mineralogical Magazine'
_journal_page_first 653
_journal_page_last 661
_journal_volume 84
_journal_year 2020
_chemical_compound_source 'Lagoscuro mine, Italy'
_chemical_formula_sum 'Cu6 H20 O19 S'
_chemical_name_mineral Isselite
_space_group_IT_number 31
_space_group_name_Hall 'P 2ac -2'
_space_group_name_H-M_alt 'P m n 21'
_symmetry_space_group_name_H-M 'P m n 21'
_cell_angle_alpha 90
_cell_angle_beta 90
_cell_angle_gamma 90
_cell_formula_units_Z 2
_cell_length_a 6.8070
_cell_length_b 5.8970
_cell_length_c 20.653
_cell_volume 829.030
_database_code_amcsd 0020916
_exptl_crystal_density_diffrn 2.954
_cod_data_source_file inputs/fixed/downloads/18/18628.cif
_cod_data_source_block 18628
_cod_original_formula_sum 'Cu6 S (O19 H20)'
_cod_database_code 9017721

loop_
_space_group_symop_operation_xyz
x,y,z
1/2+x,-y,1/2+z
-x,y,z
1/2-x,-y,1/2+z

loop_
_atom_site_aniso_label
_atom_site_aniso_U_11
_atom_site_aniso_U_22
_atom_site_aniso_U_33
_atom_site_aniso_U_12
_atom_site_aniso_U_13
_atom_site_aniso_U_23
Cu1 0.02150 0.02170 0.03150 0.00000 0.00000 0.00170
Cu2 0.02190 0.02210 0.02770 0.00000 0.00000 0.00100
Cu3 0.02170 0.02040 0.02640 0.00000 0.00000 -0.00030
Cu4 0.01930 0.02460 0.02490 -0.00170 -0.00140 0.00220
Cu5 0.02070 0.01980 0.02750 0.00000 0.00000 0.00200
S 0.04200 0.03620 0.02530 0.00000 0.00000 0.00040
O-H1 0.01900 0.02700 0.03900 0.00000 0.00000 0.00800
O-H2 0.02100 0.02200 0.03600 0.00000 0.00000 0.00200
O-H3 0.02300 0.02500 0.02300 0.00200 -0.00100 0.00200
O-H4 0.02400 0.02400 0.03300 0.00100 0.00800 0.00500
O-H5 0.01800 0.02800 0.02700 0.00100 0.00400 0.00400
O-H6 0.02700 0.02200 0.03700 0.00100 0.00200 0.00000
Wat7 0.06600 0.04800 0.04800 0.00000 0.00000 0.00000
Wat8 0.05200 0.05100 0.05900 0.00000 0.00000 -0.01000
O9 0.02100 0.06400 0.03800 0.00000 0.00000 0.00700
O10 0.11200 0.02500 0.03900 0.00000 0.00000 -0.00200
O11 0.10600 0.11500 0.06800 -0.05500 -0.05400 0.03000
Wat12 0.03700 0.03200 0.03300 0.00000 0.00000 0.00100
Wat13 0.04000 0.03700 0.03100 0.00000 0.00000 -0.00200
Wat14 0.03800 0.03900 0.03400 0.00000 0.00000 -0.00100

loop_
_atom_site_label
_atom_site_fract_x
_atom_site_fract_y
_atom_site_fract_z
_atom_site_U_iso_or_equiv
_atom_site_type_symbol
_atom_site_attached_hydrogens
Cu1 0.00000 0.03150 0.01412 0.02490 Cu 0
Cu2 0.00000 0.52350 0.00062 0.02390 Cu 0
Cu3 0.50000 0.85390 0.22094 0.02280 Cu 0
Cu4 0.24886 0.68698 0.11180 0.02290 Cu 0
Cu5 0.50000 0.34470 0.20795 0.02270 Cu 0
S 0.50000 0.92760 0.88577 0.03450 S 0
O-H1 0.50000 0.84120 0.11340 0.02800 O 1
O-H2 0.00000 0.53100 0.10930 0.02640 O 1
O-H3 0.31170 0.59600 0.20080 0.02370 O 1
O-H4 0.30640 0.10760 0.22130 0.02680 O 1
O-H5 0.18650 0.78020 0.02360 0.02420 O 1
O-H6 0.19400 0.27010 0.00030 0.02880 O 1
Wat7 0.50000 0.80400 0.32520 0.05400 O 2
Wat8 0.00000 0.61200 0.89580 0.05400 O 2
O9 0.50000 0.81400 0.94810 0.04100 O 0
O10 0.50000 0.17200 0.89310 0.05900 O 0
O11 0.32800 0.85800 0.85040 0.09600 O 0
Wat12 0.00000 0.06700 0.14070 0.03400 O 2
Wat13 0.50000 0.30600 0.08400 0.03600 O 2
Wat14 0.00000 0.56300 0.28370 0.03700 O 2

loop_
_cod_changelog_entry_id
_cod_changelog_entry_author
_cod_changelog_entry_date
_cod_changelog_entry_text
1
;cod-tools version 3.8.0
Id: cif_guess_AMCSD_atom_types 9574 2023-05-10 09:00:05Z saulius
;
2023-05-10T18:58:39+03:00
;Derived atom types and hydrogen counts
from atom names that follow the AMCSD naming convention
(Wat == water, O-H == hydroxyl).
;

loop_
_cod_related_entry_id
_cod_related_entry_database
_cod_related_entry_code
1 AMCSD 0020916
